data_7719374
loop_
_publ_author_name
'Chleb&#xed;k, Richard'
'Kert&#xe9;sz, Erik'
'Erben, Milan'
'R&#x16f;&#x17e;i&#x10d;ka, Ale&#x161;'
'Jambor, Roman'
'Benk&#x151;, Zolt&#xe1;n'
'Dost&#xe1;l, Libor'

_publ_section_title
;
 Remarkable coordination variability of the P,C,P-pincer ligand in
 organotin(IV) compounds - a promising outlook for other p-block elements.
;
_journal_issue 40
_journal_name_full 'Dalton transactions (Cambridge, England : 2003)'
_journal_page_first 15093
_journal_page_last 15106
_journal_paper_doi 10.1039/d5dt01873k
_journal_volume 54
_journal_year 2025
_chemical_formula_moiety 'C22 H45 B2 Br O2 P2'
_chemical_formula_sum 'C22 H45 B2 Br O2 P2'
_chemical_formula_weight 505.05
_space_group_crystal_system monoclinic
_space_group_IT_number 14
_space_group_name_Hall '-P 2ybc'
_space_group_name_H-M_alt 'P 1 21/c 1'
_atom_sites_solution_hydrogens mixed
_audit_creation_method 'APEX3 v2016.5-0'
_audit_update_record
;
2025-07-02 deposited with the CCDC.	2025-09-05 downloaded from the CCDC.
;
_cell_angle_alpha 90
_cell_angle_beta 90.0880(10)
_cell_angle_gamma 90
_cell_formula_units_Z 4
_cell_length_a 7.7135(2)
_cell_length_b 13.7681(4)
_cell_length_c 25.7060(7)
_cell_measurement_reflns_used 72834
_cell_measurement_temperature 150(2)
_cell_measurement_theta_max 28
_cell_measurement_theta_min 1
_cell_volume 2729.98(13)
_computing_cell_refinement 'APEX3 v2016.5-0 (Bruker AXS)'
_computing_data_collection 'Bruker Instrument Service vV6.2.3'
_computing_data_reduction 'SAINT V8.37A (Bruker AXS Inc., 2015)'
_computing_molecular_graphics 'Platon (Spek, 2009)'
_computing_publication_material 'Platon (Spek, 2009)'
_computing_structure_refinement 'SHELXL-2019/1 (Sheldrick, 2019)'
_computing_structure_solution 'XT, VERSION 2014/5'
_diffrn_ambient_temperature 150(2)
_diffrn_detector_area_resol_mean 10.4167
_diffrn_measured_fraction_theta_full 0.964
_diffrn_measured_fraction_theta_max 0.973
_diffrn_measurement_device_type 'Bruker D8 - Venture'
_diffrn_measurement_method '\f and \w scans to fill the Ewald sphere'
_diffrn_radiation_type MoK\a
_diffrn_radiation_wavelength 0.71073
_diffrn_reflns_av_R_equivalents 0.0481
_diffrn_reflns_av_unetI/netI 0.0210
_diffrn_reflns_Laue_measured_fraction_full 0.964
_diffrn_reflns_Laue_measured_fraction_max 0.973
_diffrn_reflns_limit_h_max 10
_diffrn_reflns_limit_h_min -10
_diffrn_reflns_limit_k_max 18
_diffrn_reflns_limit_k_min -18
_diffrn_reflns_limit_l_max 34
_diffrn_reflns_limit_l_min -34
_diffrn_reflns_number 71599
_diffrn_reflns_point_group_measured_fraction_full 0.964
_diffrn_reflns_point_group_measured_fraction_max 0.973
_diffrn_reflns_theta_full 25.242
_diffrn_reflns_theta_max 28.292
_diffrn_reflns_theta_min 2.168
_diffrn_source 'sealed X-ray tube'
_exptl_absorpt_coefficient_mu 1.638
_exptl_absorpt_correction_T_max 0.7457
_exptl_absorpt_correction_T_min 0.5605
_exptl_absorpt_correction_type multi-scan
_exptl_absorpt_process_details
;
SADABS-2016/2 - Bruker AXS area detector
scaling and absorption correction
Reference: Krause, L., Herbst-Irmer, R., Sheldrick G.M. & Stalke D.,
 J. Appl. Cryst. 48 (2015) 3-10.
;
_exptl_crystal_colour colourless
_exptl_crystal_density_diffrn 1.229
_exptl_crystal_description needle
_exptl_crystal_F_000 1072
_exptl_crystal_size_max 0.593
_exptl_crystal_size_mid 0.117
_exptl_crystal_size_min 0.109
_refine_diff_density_max 0.378
_refine_diff_density_min -0.224
_refine_diff_density_rms 0.041
_refine_ls_extinction_method none
_refine_ls_goodness_of_fit_ref 1.020
_refine_ls_hydrogen_treatment mixed
_refine_ls_matrix_type full
_refine_ls_number_parameters 292
_refine_ls_number_reflns 6591
_refine_ls_number_restraints 214
_refine_ls_restrained_S_all 1.011
_refine_ls_R_factor_all 0.0328
_refine_ls_R_factor_gt 0.0247
_refine_ls_shift/su_max 0.002
_refine_ls_shift/su_mean 0.000
_refine_ls_structure_factor_coef Fsqd
_refine_ls_weighting_details 'w=1/[\s^2^(Fo^2^)+(0.0303P)^2^+0.9491P] where P=(Fo^2^+2Fc^2^)/3'
_refine_ls_weighting_scheme calc
_refine_ls_wR_factor_gt 0.0595
_refine_ls_wR_factor_ref 0.0633
_reflns_Friedel_coverage 0.000
_reflns_number_gt 5700
_reflns_number_total 6591
_reflns_threshold_expression 'I > 2\s(I)'
_cod_data_source_file d5dt01873k2.cif
_cod_data_source_block ArBH3
_cod_depositor_comments 'Adding full bibliography for 7719373--7719382.cif.'
_cod_original_sg_symbol_H-M 'P 21/c'
_cod_database_code 7719374
_shelx_shelxl_version_number 2019/1
_shelx_space_group_comment
;
The symmetry employed for this shelxl refinement is uniquely defined
by the following loop, which should always be used as a source of
symmetry information in preference to the above space-group names.
They are only intended as comments.
;
_shelx_estimated_absorpt_t_min 0.443
_shelx_estimated_absorpt_t_max 0.842
_exptl_absorpt_special_details
;
The ratio of minimum to maximum
apparent transmission was 0.752
;

loop_
_space_group_symop_operation_xyz
'x, y, z'
'-x, y+1/2, -z+1/2'
'-x, -y, -z'
'x, -y-1/2, z-1/2'

loop_
_atom_site_label
_atom_site_type_symbol
_atom_site_fract_x
_atom_site_fract_y
_atom_site_fract_z
_atom_site_U_iso_or_equiv
_atom_site_adp_type
_atom_site_occupancy
_atom_site_site_symmetry_order
_atom_site_calc_flag
_atom_site_refinement_flags_posn
_atom_site_refinement_flags_adp
_atom_site_refinement_flags_occupancy
_atom_site_disorder_assembly
_atom_site_disorder_group
Br1 Br 0.29551(2) 0.46264(2) 0.73999(2) 0.02361(5) Uani 1 1 d . . . . .
P1 P 0.58243(4) 0.30255(2) 0.86598(2) 0.01776(7) Uani 1 1 d . . . . .
P2 P -0.01020(4) 0.30527(2) 0.61787(2) 0.02082(7) Uani 1 1 d . . . . .
O1 O 0.48653(13) 0.33083(6) 0.81133(4) 0.0251(2) Uani 1 1 d . . . . .
O2 O 0.09793(13) 0.33210(7) 0.67063(4) 0.0275(2) Uani 1 1 d . . . . .
C1 C 0.29042(15) 0.32578(9) 0.74117(4) 0.0172(2) Uani 1 1 d . . . . .
B1 B 0.5013(2) 0.18922(12) 0.90237(6) 0.0300(3) Uani 1 1 d . . . . .
H1C H 0.544(2) 0.2060(14) 0.9417(8) 0.045 Uiso 1 1 d . U . . .
H1B H 0.356(3) 0.1902(13) 0.8994(7) 0.045 Uiso 1 1 d . U . . .
H1AA H 0.564(2) 0.1230(14) 0.8853(7) 0.045 Uiso 1 1 d . U . . .
B2 B -0.1230(3) 0.18130(14) 0.61429(8) 0.0407(4) Uani 1 1 d . . . . .
H2C H -0.181(3) 0.1676(16) 0.6526(9) 0.061 Uiso 1 1 d . U . . .
H2B H -0.215(3) 0.1946(16) 0.5823(9) 0.061 Uiso 1 1 d . U . . .
H2A H -0.030(3) 0.1274(16) 0.6018(9) 0.061 Uiso 1 1 d . U . . .
C2 C 0.38656(16) 0.27518(9) 0.77841(5) 0.0193(2) Uani 1 1 d . . . . .
C3 C 0.38113(18) 0.17446(9) 0.77948(5) 0.0251(3) Uani 1 1 d . . . . .
H3 H 0.446580 0.139254 0.804497 0.030 Uiso 1 1 calc R U . . .
C4 C 0.27925(18) 0.12619(9) 0.74366(5) 0.0253(3) Uani 1 1 d . . . . .
H4 H 0.275456 0.057239 0.744550 0.030 Uiso 1 1 calc R U . . .
C5 C 0.18249(18) 0.17470(9) 0.70652(5) 0.0251(3) Uani 1 1 d . . . . .
H5 H 0.112840 0.139819 0.682410 0.030 Uiso 1 1 calc R U . . .
C6 C 0.18922(16) 0.27540(9) 0.70520(5) 0.0196(2) Uani 1 1 d . . . . .
C7 C 0.81213(17) 0.29151(9) 0.84599(5) 0.0234(3) Uani 1 1 d . . . . .
C8 C 0.91954(19) 0.25576(12) 0.89245(7) 0.0355(3) Uani 1 1 d . . . . .
H8A H 1.037316 0.240244 0.880870 0.053 Uiso 1 1 calc R U . . .
H8B H 0.865532 0.197473 0.907133 0.053 Uiso 1 1 calc R U . . .
H8C H 0.924397 0.306704 0.919036 0.053 Uiso 1 1 calc R U . . .
C9 C 0.8179(2) 0.21316(11) 0.80344(6) 0.0334(3) Uani 1 1 d . . . . .
H9A H 0.938382 0.202236 0.792889 0.050 Uiso 1 1 calc R U . . .
H9B H 0.750063 0.234743 0.773323 0.050 Uiso 1 1 calc R U . . .
H9C H 0.769001 0.152549 0.816982 0.050 Uiso 1 1 calc R U . . .
C10 C 0.8895(2) 0.38552(11) 0.82437(7) 0.0353(3) Uani 1 1 d . . . . .
H10A H 1.003970 0.372068 0.809564 0.053 Uiso 1 1 calc R U . . .
H10B H 0.900808 0.433199 0.852476 0.053 Uiso 1 1 calc R U . . .
H10C H 0.813124 0.411504 0.797223 0.053 Uiso 1 1 calc R U . . .
C11 C 0.53311(17) 0.41518(10) 0.90274(5) 0.0264(3) Uani 1 1 d . . . . .
C12 C 0.3416(2) 0.40578(13) 0.91948(8) 0.0432(4) Uani 1 1 d . . . . .
H12A H 0.305505 0.465301 0.937341 0.065 Uiso 1 1 calc R U . . .
H12B H 0.329077 0.350313 0.943071 0.065 Uiso 1 1 calc R U . . .
H12C H 0.268863 0.395758 0.888667 0.065 Uiso 1 1 calc R U . . .
C13 C 0.6496(2) 0.42304(14) 0.95076(6) 0.0409(4) Uani 1 1 d . . . . .
H13A H 0.612898 0.478523 0.971928 0.061 Uiso 1 1 calc R U . . .
H13B H 0.770113 0.432306 0.939790 0.061 Uiso 1 1 calc R U . . .
H13C H 0.640492 0.363327 0.971321 0.061 Uiso 1 1 calc R U . . .
C14 C 0.5502(2) 0.50772(10) 0.87017(6) 0.0341(3) Uani 1 1 d . . . . .
H14A H 0.505382 0.563114 0.889954 0.051 Uiso 1 1 calc R U . . .
H14B H 0.483649 0.500511 0.837897 0.051 Uiso 1 1 calc R U . . .
H14C H 0.672531 0.518790 0.861808 0.051 Uiso 1 1 calc R U . . .
C15 C 0.15278(19) 0.32152(11) 0.56580(5) 0.0290(3) Uani 1 1 d . . . . .
C16 C 0.3011(2) 0.25034(13) 0.57804(7) 0.0406(4) Uani 1 1 d . . . . .
H16A H 0.386844 0.252440 0.549985 0.061 Uiso 1 1 calc R U . . .
H16B H 0.254385 0.184377 0.581021 0.061 Uiso 1 1 calc R U . . .
H16C H 0.356384 0.268867 0.610920 0.061 Uiso 1 1 calc R U . . .
C17 C 0.0723(2) 0.29184(15) 0.51356(6) 0.0466(4) Uani 1 1 d . . . . .
H17A H 0.160615 0.295289 0.486253 0.070 Uiso 1 1 calc R U . . .
H17B H -0.023250 0.336001 0.505046 0.070 Uiso 1 1 calc R U . . .
H17C H 0.028147 0.225254 0.516003 0.070 Uiso 1 1 calc R U . . .
C18 C 0.2275(2) 0.42412(13) 0.56263(7) 0.0436(4) Uani 1 1 d . . . . .
H18A H 0.323118 0.425191 0.537589 0.065 Uiso 1 1 calc R U . . .
H18B H 0.270430 0.443696 0.596958 0.065 Uiso 1 1 calc R U . . .
H18C H 0.136739 0.469278 0.551304 0.065 Uiso 1 1 calc R U . . .
C19 C -0.16967(18) 0.40613(11) 0.62170(6) 0.0302(3) Uani 1 1 d . . . . .
C20 C -0.3048(2) 0.37539(16) 0.66215(7) 0.0500(5) Uani 1 1 d . . . . .
H20A H -0.392111 0.426627 0.665744 0.075 Uiso 1 1 calc R U . . .
H20B H -0.247563 0.364740 0.695739 0.075 Uiso 1 1 calc R U . . .
H20C H -0.360984 0.315136 0.650836 0.075 Uiso 1 1 calc R U . . .
C21 C -0.2600(2) 0.42089(14) 0.56906(6) 0.0408(4) Uani 1 1 d . . . . .
H21A H -0.357171 0.466026 0.573258 0.061 Uiso 1 1 calc R U . . .
H21B H -0.303278 0.358361 0.556284 0.061 Uiso 1 1 calc R U . . .
H21C H -0.177076 0.447709 0.544030 0.061 Uiso 1 1 calc R U . . .
C22 C -0.0893(2) 0.50237(12) 0.63970(7) 0.0432(4) Uani 1 1 d . . . . .
H22A H -0.179765 0.552221 0.641665 0.065 Uiso 1 1 calc R U . . .
H22B H -0.000268 0.522703 0.614826 0.065 Uiso 1 1 calc R U . . .
H22C H -0.036629 0.493667 0.674095 0.065 Uiso 1 1 calc R U . . .

loop_
_atom_site_aniso_label
_atom_site_aniso_U_11
_atom_site_aniso_U_22
_atom_site_aniso_U_33
_atom_site_aniso_U_23
_atom_site_aniso_U_13
_atom_site_aniso_U_12
Br1 0.02831(8) 0.01529(7) 0.02722(8) 0.00240(5) -0.00583(5) -0.00106(5)
P1 0.01871(15) 0.01855(15) 0.01602(15) -0.00024(11) -0.00262(11) -0.00141(11)
P2 0.02176(16) 0.02218(16) 0.01851(15) -0.00034(12) -0.00582(12) -0.00045(12)
O1 0.0319(5) 0.0168(4) 0.0264(5) -0.0004(4) -0.0148(4) -0.0011(4)
O2 0.0379(5) 0.0208(4) 0.0237(5) -0.0017(4) -0.0153(4) 0.0041(4)
C1 0.0198(5) 0.0153(5) 0.0164(5) -0.0002(4) 0.0003(4) 0.0009(4)
B1 0.0357(8) 0.0302(8) 0.0242(8) 0.0049(6) -0.0013(6) -0.0105(7)
B2 0.0441(10) 0.0337(9) 0.0443(11) 0.0044(8) -0.0197(9) -0.0139(8)
C2 0.0218(6) 0.0184(5) 0.0176(6) -0.0020(4) -0.0045(5) -0.0001(4)
C3 0.0345(7) 0.0177(6) 0.0230(6) 0.0001(5) -0.0095(5) 0.0027(5)
C4 0.0373(7) 0.0148(5) 0.0238(6) -0.0023(5) -0.0071(6) 0.0013(5)
C5 0.0328(7) 0.0208(6) 0.0218(6) -0.0050(5) -0.0077(5) -0.0001(5)
C6 0.0232(6) 0.0205(6) 0.0150(5) 0.0001(4) -0.0033(4) 0.0025(5)
C7 0.0203(6) 0.0243(6) 0.0257(6) 0.0019(5) 0.0015(5) 0.0022(5)
C8 0.0275(7) 0.0364(8) 0.0427(9) 0.0029(7) -0.0117(6) 0.0051(6)
C9 0.0353(8) 0.0323(7) 0.0326(8) -0.0051(6) 0.0066(6) 0.0070(6)
C10 0.0307(7) 0.0316(8) 0.0435(9) 0.0060(6) 0.0135(7) -0.0015(6)
C11 0.0237(6) 0.0285(7) 0.0272(7) -0.0099(5) 0.0013(5) -0.0034(5)
C12 0.0280(7) 0.0448(9) 0.0567(11) -0.0183(8) 0.0124(7) -0.0030(7)
C13 0.0442(9) 0.0511(10) 0.0274(8) -0.0168(7) -0.0041(7) -0.0033(8)
C14 0.0379(8) 0.0213(6) 0.0431(9) -0.0092(6) -0.0031(7) -0.0009(6)
C15 0.0275(7) 0.0349(7) 0.0245(7) 0.0022(5) 0.0004(5) 0.0061(6)
C16 0.0333(8) 0.0478(10) 0.0408(9) 0.0028(7) 0.0023(7) 0.0143(7)
C17 0.0506(10) 0.0664(12) 0.0228(7) -0.0060(7) -0.0011(7) 0.0156(9)
C18 0.0358(8) 0.0445(9) 0.0507(10) 0.0169(8) 0.0070(7) -0.0022(7)
C19 0.0264(7) 0.0386(8) 0.0255(7) -0.0004(6) -0.0030(5) 0.0100(6)
C20 0.0358(9) 0.0740(13) 0.0402(9) 0.0028(9) 0.0084(7) 0.0107(9)
C21 0.0328(8) 0.0556(10) 0.0339(8) 0.0021(7) -0.0099(6) 0.0166(7)
C22 0.0495(10) 0.0329(8) 0.0471(10) -0.0079(7) -0.0111(8) 0.0177(7)

loop_
_atom_type_symbol
_atom_type_description
_atom_type_scat_dispersion_real
_atom_type_scat_dispersion_imag
_atom_type_scat_source
C C 0.0033 0.0016 'International Tables Vol C Tables 4.2.6.8 and 6.1.1.4'
H H 0.0000 0.0000 'International Tables Vol C Tables 4.2.6.8 and 6.1.1.4'
B B 0.0013 0.0007 'International Tables Vol C Tables 4.2.6.8 and 6.1.1.4'
Br Br -0.2901 2.4595 'International Tables Vol C Tables 4.2.6.8 and 6.1.1.4'
O O 0.0106 0.0060 'International Tables Vol C Tables 4.2.6.8 and 6.1.1.4'
P P 0.1023 0.0942 'International Tables Vol C Tables 4.2.6.8 and 6.1.1.4'

loop_
_geom_angle_atom_site_label_1
_geom_angle_atom_site_label_2
_geom_angle_atom_site_label_3
_geom_angle
_geom_angle_site_symmetry_1
_geom_angle_site_symmetry_3
_geom_angle_publ_flag
O1 P1 C7 102.30(6) . . ?
O1 P1 C11 98.38(6) . . ?
C7 P1 C11 114.01(6) . . ?
O1 P1 B1 117.66(7) . . ?
C7 P1 B1 112.35(7) . . ?
C11 P1 B1 111.29(7) . . ?
O2 P2 C15 103.09(6) . . ?
O2 P2 C19 97.14(6) . . ?
C15 P2 C19 113.47(7) . . ?
O2 P2 B2 118.17(7) . . ?
C15 P2 B2 112.41(9) . . ?
C19 P2 B2 111.56(9) . . ?
C2 O1 P1 130.41(8) . . ?
C6 O2 P2 131.93(8) . . ?
C6 C1 C2 120.18(11) . . ?
C6 C1 Br1 119.90(9) . . ?
C2 C1 Br1 119.91(9) . . ?
O1 C2 C3 124.11(11) . . ?
O1 C2 C1 116.11(11) . . ?
C3 C2 C1 119.75(11) . . ?
C4 C3 C2 119.03(12) . . ?
C3 C4 C5 122.28(12) . . ?
C4 C5 C6 118.64(12) . . ?
O2 C6 C5 124.29(12) . . ?
O2 C6 C1 115.57(11) . . ?
C5 C6 C1 120.12(11) . . ?
C10 C7 C8 110.12(12) . . ?
C10 C7 C9 108.88(12) . . ?
C8 C7 C9 108.22(12) . . ?
C10 C7 P1 113.90(9) . . ?
C8 C7 P1 109.04(10) . . ?
C9 C7 P1 106.49(10) . . ?
C13 C11 C14 109.36(12) . . ?
C13 C11 C12 109.99(13) . . ?
C14 C11 C12 107.79(13) . . ?
C13 C11 P1 110.45(11) . . ?
C14 C11 P1 113.54(10) . . ?
C12 C11 P1 105.59(10) . . ?
C18 C15 C17 110.60(14) . . ?
C18 C15 C16 108.64(13) . . ?
C17 C15 C16 108.00(13) . . ?
C18 C15 P2 114.01(11) . . ?
C17 C15 P2 109.06(11) . . ?
C16 C15 P2 106.29(10) . . ?
C20 C19 C22 107.98(14) . . ?
C20 C19 C21 109.07(13) . . ?
C22 C19 C21 109.52(14) . . ?
C20 C19 P2 106.28(11) . . ?
C22 C19 P2 113.23(10) . . ?
C21 C19 P2 110.61(10) . . ?

loop_
_geom_bond_atom_site_label_1
_geom_bond_atom_site_label_2
_geom_bond_distance
_geom_bond_site_symmetry_2
_geom_bond_publ_flag
Br1 C1 1.8850(12) . ?
P1 O1 1.6339(9) . ?
P1 C7 1.8518(13) . ?
P1 C11 1.8556(14) . ?
P1 B1 1.9243(16) . ?
P2 O2 1.6333(10) . ?
P2 C15 1.8514(14) . ?
P2 C19 1.8578(14) . ?
P2 B2 1.9179(18) . ?
O1 C2 1.3769(15) . ?
O2 C6 1.3760(15) . ?
C1 C6 1.3939(17) . ?
C1 C2 1.3963(17) . ?
C2 C3 1.3876(17) . ?
C3 C4 1.3802(18) . ?
C4 C5 1.3829(18) . ?
C5 C6 1.3877(18) . ?
C7 C10 1.5299(19) . ?
C7 C8 1.534(2) . ?
C7 C9 1.5369(19) . ?
C11 C13 1.530(2) . ?
C11 C14 1.530(2) . ?
C11 C12 1.544(2) . ?
C15 C18 1.528(2) . ?
C15 C17 1.534(2) . ?
C15 C16 1.538(2) . ?
C19 C20 1.533(2) . ?
C19 C22 1.534(2) . ?
C19 C21 1.534(2) . ?
